data_4129145
loop_
_publ_author_name
'Wilde, Justin H.'
'Smith, Jacob A.'
'Dickie, Diane A.'
'Harman, W. Dean'

_publ_section_title
;
 Molybdenum-Promoted Synthesis of Isoquinuclidines with Bridgehead
 CF<sub>3</sub> Groups.
;
_journal_issue 47
_journal_name_full 'Journal of the American Chemical Society'
_journal_page_first 18890
_journal_page_last 18899
_journal_paper_doi 10.1021/jacs.9b10781
_journal_volume 141
_journal_year 2019
_chemical_formula_sum 'C17 H18 Cl F3 N2'
_chemical_formula_weight 342.78
_chemical_name_systematic
'3-benzyl-2-methyl-1-(trifluoromethyl)-2-azabicyclo[2.2.2]oct-7-ene-6-carbonitrile hydrochloride salt'
_space_group_crystal_system monoclinic
_space_group_IT_number 14
_space_group_name_Hall '-P 2yn'
_space_group_name_H-M_alt 'P 1 21/n 1'
_atom_sites_solution_hydrogens mixed
_atom_sites_solution_primary dual
_cell_angle_alpha 90
_cell_angle_beta 104.427(3)
_cell_angle_gamma 90
_cell_formula_units_Z 4
_cell_length_a 6.6579(3)
_cell_length_b 20.4939(9)
_cell_length_c 12.6239(6)
_cell_measurement_reflns_used 4640
_cell_measurement_temperature 100.(2)
_cell_measurement_theta_max 68.3542
_cell_measurement_theta_min 4.2107
_cell_volume 1668.17(13)
_computing_cell_refinement 'SAINT V8.38A (Bruker AXS Inc., 2017)'
_computing_data_collection 'Bruker Instrument Service v2017.5.0.0'
_computing_data_reduction 'SAINT V8.38A (Bruker AXS Inc., 2017)'
_computing_structure_refinement 'SHELXL-2018/3 (Sheldrick, 2018)'
_computing_structure_solution 'SHELXT 2014/5 (Sheldrick, 2014)'
_diffrn_ambient_temperature 100.(2)
_diffrn_detector_area_resol_mean 8.3333
_diffrn_measured_fraction_theta_full 0.999
_diffrn_measured_fraction_theta_max 0.999
_diffrn_measurement_device_type 'Bruker Kappa APEXII CCD'
_diffrn_measurement_method '\f and \w scans'
_diffrn_radiation_monochromator 'multi-layer mirror'
_diffrn_radiation_type 'Cu K\a'
_diffrn_radiation_wavelength 1.54178
_diffrn_reflns_av_R_equivalents 0.0573
_diffrn_reflns_av_unetI/netI 0.0445
_diffrn_reflns_limit_h_max 7
_diffrn_reflns_limit_h_min -8
_diffrn_reflns_limit_k_max 24
_diffrn_reflns_limit_k_min -24
_diffrn_reflns_limit_l_max 15
_diffrn_reflns_limit_l_min -14
_diffrn_reflns_number 13339
_diffrn_reflns_theta_full 68.36
_diffrn_reflns_theta_max 68.36
_diffrn_reflns_theta_min 4.21
_diffrn_source 'Incoatec Microfocus I\mS'
_exptl_absorpt_coefficient_mu 2.307
_exptl_absorpt_correction_T_max 0.87
_exptl_absorpt_correction_T_min 0.73
_exptl_absorpt_correction_type multi-scan
_exptl_absorpt_process_details
;
SADABS-2016/2 - Bruker AXS area detector scaling and absorption correction
;
_exptl_crystal_colour colourless
_exptl_crystal_density_diffrn 1.365
_exptl_crystal_density_method 'not measured'
_exptl_crystal_description block
_exptl_crystal_F_000 712
_exptl_crystal_size_max 0.119
_exptl_crystal_size_mid 0.078
_exptl_crystal_size_min 0.061
_refine_diff_density_max 0.345
_refine_diff_density_min -0.269
_refine_ls_extinction_method none
_refine_ls_goodness_of_fit_ref 1.039
_refine_ls_hydrogen_treatment mixed
_refine_ls_matrix_type full
_refine_ls_number_parameters 213
_refine_ls_number_reflns 3049
_refine_ls_number_restraints 0
_refine_ls_restrained_S_all 1.039
_refine_ls_R_factor_all 0.0458
_refine_ls_R_factor_gt 0.0382
_refine_ls_shift/su_max 0.001
_refine_ls_shift/su_mean 0.000
_refine_ls_structure_factor_coef Fsqd
_refine_ls_weighting_details 'w=1/[\s^2^(Fo^2^)+(0.0552P)^2^+0.3640P] where P=(Fo^2^+2Fc^2^)/3'
_refine_ls_weighting_scheme calc
_refine_ls_wR_factor_gt 0.0996
_refine_ls_wR_factor_ref 0.1037
_reflns_number_gt 2569
_reflns_number_total 3049
_reflns_threshold_expression 'I > 2\s(I)'
_cod_data_source_file ja9b10781_si_002.cif
_cod_data_source_block 21A-HCl
_cod_depositor_comments
;
The following automatic conversions were performed:

data item '_exptl_absorpt_correction_type' value 'Multi-Scan' was
changed to 'multi-scan' in accordance with the
/home/data/users/saulius/crontab/automatic-downloads/rss-feeds/ACS/lib/dictionaries/cif_core.dic
dictionary named 'cif_core.dic' version 2.4.2 last updated on
2011-04-26.

Automatic conversion script
Id: cif_fix_values 6909 2019-04-08 15:41:33Z antanas 

 Adding full bibliography for 4129132--4129146.cif.
;
_cod_original_sg_symbol_H-M 'P 21/n'
_cod_database_code 4129145

loop_
_space_group_symop_operation_xyz
'x, y, z'
'-x+1/2, y+1/2, -z+1/2'
'-x, -y, -z'
'x-1/2, -y-1/2, z-1/2'

loop_
_atom_site_type_symbol
_atom_site_label
_atom_site_fract_x
_atom_site_fract_y
_atom_site_fract_z
_atom_site_U_iso_or_equiv
_atom_site_adp_type
_atom_site_calc_flag
_atom_site_refinement_flags_adp
_atom_site_refinement_flags_posn
_atom_site_occupancy
Cl Cl1 -0.09330(6) 0.55036(2) 0.17403(4) 0.02947(14) Uani d . . 1
F F1 0.02454(18) 0.60122(6) -0.04481(9) 0.0337(3) Uani d . . 1
F F2 0.1456(2) 0.68780(6) -0.10245(9) 0.0392(3) Uani d . . 1
F F3 0.31374(19) 0.59760(5) -0.09358(8) 0.0325(3) Uani d . . 1
N N1 0.3201(2) 0.59345(7) 0.15091(11) 0.0173(3) Uani d . . 1
H H1 0.185(4) 0.5885(13) 0.1571(19) 0.038(6) Uiso d . . 1
N N2 0.5860(4) 0.75345(11) -0.06918(17) 0.0548(6) Uani d . . 1
C C1 0.3754(3) 0.52802(8) 0.11290(14) 0.0205(3) Uani d . . 1
H H1A 0.512779 0.530355 0.097909 0.031 Uiso calc U R 1
H H1B 0.272342 0.515558 0.046026 0.031 Uiso calc U R 1
H H1C 0.377334 0.495431 0.169946 0.031 Uiso calc U R 1
C C2 0.4617(3) 0.61031(8) 0.26387(13) 0.0199(4) Uani d . . 1
H H2 0.598394 0.588279 0.270814 0.024 Uiso calc U R 1
C C3 0.4978(3) 0.68426(9) 0.26970(14) 0.0250(4) Uani d . . 1
H H3 0.559908 0.698254 0.346803 0.03 Uiso calc U R 1
C C4 0.2980(3) 0.71976(9) 0.22332(16) 0.0295(4) Uani d . . 1
H H4 0.241865 0.75042 0.264542 0.035 Uiso calc U R 1
C C5 0.2060(3) 0.70505(9) 0.12034(15) 0.0268(4) Uani d . . 1
H H5 0.083682 0.726013 0.079737 0.032 Uiso calc U R 1
C C6 0.3152(3) 0.65166(8) 0.07424(13) 0.0208(4) Uani d . . 1
C C7 0.1989(3) 0.63346(9) -0.04267(14) 0.0270(4) Uani d . . 1
C C8 0.5457(3) 0.67102(9) 0.08196(14) 0.0238(4) Uani d . . 1
H H8 0.624037 0.630487 0.07373 0.029 Uiso calc U R 1
C C9 0.6438(3) 0.70067(9) 0.19659(15) 0.0280(4) Uani d . . 1
H H9A 0.782829 0.681694 0.227438 0.034 Uiso calc U R 1
H H9B 0.658391 0.748539 0.191055 0.034 Uiso calc U R 1
C C10 0.5637(4) 0.71688(10) -0.00476(16) 0.0342(5) Uani d . . 1
C C11 0.3663(3) 0.58408(9) 0.35355(14) 0.0254(4) Uani d . . 1
H H11A 0.237288 0.608426 0.352239 0.03 Uiso calc U R 1
H H11B 0.32938 0.537589 0.338865 0.03 Uiso calc U R 1
C C12 0.5137(3) 0.59036(9) 0.46592(15) 0.0297(4) Uani d . . 1
C C13 0.7192(4) 0.56976(12) 0.48661(19) 0.0437(6) Uani d . . 1
H H13 0.77205 0.55291 0.428845 0.052 Uiso calc U R 1
C C14 0.8474(5) 0.57390(14) 0.5922(2) 0.0596(8) Uani d . . 1
H H14 0.987799 0.560132 0.60607 0.071 Uiso calc U R 1
C C15 0.7717(5) 0.59780(13) 0.6765(2) 0.0626(9) Uani d . . 1
H H15 0.859706 0.600264 0.748228 0.075 Uiso calc U R 1
C C16 0.5685(6) 0.61818(12) 0.65706(18) 0.0592(8) Uani d . . 1
H H16 0.516725 0.634357 0.715643 0.071 Uiso calc U R 1
C C17 0.4382(4) 0.61516(10) 0.55159(16) 0.0410(5) Uani d . . 1
H H17 0.29883 0.629908 0.538208 0.049 Uiso calc U R 1

loop_
_atom_site_aniso_label
_atom_site_aniso_U_11
_atom_site_aniso_U_22
_atom_site_aniso_U_33
_atom_site_aniso_U_12
_atom_site_aniso_U_13
_atom_site_aniso_U_23
Cl1 0.0179(2) 0.0354(3) 0.0350(3) -0.00225(17) 0.00629(16) -0.00200(18)
F1 0.0304(6) 0.0395(6) 0.0251(6) -0.0044(5) -0.0046(4) 0.0038(5)
F2 0.0563(8) 0.0329(6) 0.0228(6) 0.0046(6) -0.0006(5) 0.0103(5)
F3 0.0484(7) 0.0316(6) 0.0182(5) -0.0022(5) 0.0096(5) -0.0038(4)
N1 0.0170(7) 0.0194(7) 0.0152(7) -0.0011(5) 0.0037(5) 0.0001(5)
N2 0.0834(16) 0.0496(12) 0.0378(11) -0.0169(12) 0.0275(11) 0.0067(9)
C1 0.0222(8) 0.0184(8) 0.0205(8) 0.0005(7) 0.0043(6) -0.0014(6)
C2 0.0215(8) 0.0234(8) 0.0133(8) -0.0031(7) 0.0013(6) -0.0012(6)
C3 0.0342(10) 0.0228(9) 0.0187(8) -0.0058(8) 0.0079(7) -0.0053(7)
C4 0.0437(11) 0.0202(8) 0.0289(10) 0.0013(8) 0.0172(8) -0.0016(7)
C5 0.0324(9) 0.0211(8) 0.0282(9) 0.0059(8) 0.0103(8) 0.0039(7)
C6 0.0263(9) 0.0194(8) 0.0167(8) 0.0019(7) 0.0055(7) 0.0025(6)
C7 0.0340(10) 0.0254(9) 0.0191(8) 0.0018(8) 0.0022(7) 0.0043(7)
C8 0.0288(9) 0.0234(9) 0.0212(8) -0.0051(7) 0.0103(7) -0.0006(7)
C9 0.0340(10) 0.0268(9) 0.0237(9) -0.0111(8) 0.0080(8) -0.0024(7)
C10 0.0468(12) 0.0322(10) 0.0276(10) -0.0115(9) 0.0170(9) -0.0018(8)
C11 0.0301(9) 0.0295(9) 0.0166(8) -0.0056(8) 0.0060(7) 0.0006(7)
C12 0.0410(11) 0.0264(9) 0.0189(9) -0.0114(8) 0.0024(8) 0.0036(7)
C13 0.0415(12) 0.0490(13) 0.0333(11) -0.0083(10) -0.0043(9) 0.0140(10)
C14 0.0566(15) 0.0597(16) 0.0456(15) -0.0203(13) -0.0187(12) 0.0260(13)
C15 0.094(2) 0.0469(14) 0.0285(12) -0.0343(15) -0.0200(13) 0.0121(10)
C16 0.116(3) 0.0373(12) 0.0202(10) -0.0245(15) 0.0093(13) -0.0024(9)
C17 0.0695(16) 0.0305(10) 0.0225(10) -0.0112(11) 0.0105(10) -0.0011(8)

loop_
_atom_type_symbol
_atom_type_description
_atom_type_scat_dispersion_real
_atom_type_scat_dispersion_imag
_atom_type_scat_source
C C 0.0181 0.0091 'International Tables Vol C Tables 4.2.6.8 and 6.1.1.4'
H H 0.0000 0.0000 'International Tables Vol C Tables 4.2.6.8 and 6.1.1.4'
Cl Cl 0.3639 0.7018 'International Tables Vol C Tables 4.2.6.8 and 6.1.1.4'
F F 0.0727 0.0534 'International Tables Vol C Tables 4.2.6.8 and 6.1.1.4'
N N 0.0311 0.0180 'International Tables Vol C Tables 4.2.6.8 and 6.1.1.4'

loop_
_geom_angle_atom_site_label_1
_geom_angle_atom_site_label_2
_geom_angle_atom_site_label_3
_geom_angle
C1 N1 C6 117.54(13)
C1 N1 C2 110.74(12)
C6 N1 C2 108.80(12)
C1 N1 H1 104.5(16)
C6 N1 H1 105.6(16)
C2 N1 H1 109.2(15)
N1 C1 H1A 109.5
N1 C1 H1B 109.5
H1A C1 H1B 109.5
N1 C1 H1C 109.5
H1A C1 H1C 109.5
H1B C1 H1C 109.5
C11 C2 C3 113.66(14)
C11 C2 N1 109.63(13)
C3 C2 N1 108.58(13)
C11 C2 H2 108.3
C3 C2 H2 108.3
N1 C2 H2 108.3
C4 C3 C2 110.33(15)
C4 C3 C9 106.94(15)
C2 C3 C9 107.62(14)
C4 C3 H3 110.6
C2 C3 H3 110.6
C9 C3 H3 110.6
C5 C4 C3 114.85(17)
C5 C4 H4 122.6
C3 C4 H4 122.6
C4 C5 C6 113.18(17)
C4 C5 H5 123.4
C6 C5 H5 123.4
C5 C6 N1 104.93(13)
C5 C6 C7 111.82(15)
N1 C6 C7 110.20(14)
C5 C6 C8 110.59(14)
N1 C6 C8 106.97(13)
C7 C6 C8 111.98(14)
F1 C7 F3 108.57(15)
F1 C7 F2 107.10(16)
F3 C7 F2 106.77(15)
F1 C7 C6 111.70(15)
F3 C7 C6 112.63(15)
F2 C7 C6 109.81(15)
C10 C8 C9 110.46(15)
C10 C8 C6 112.13(16)
C9 C8 C6 109.58(14)
C10 C8 H8 108.2
C9 C8 H8 108.2
C6 C8 H8 108.2
C3 C9 C8 106.96(14)
C3 C9 H9A 110.3
C8 C9 H9A 110.3
C3 C9 H9B 110.3
C8 C9 H9B 110.3
H9A C9 H9B 108.6
N2 C10 C8 176.9(3)
C12 C11 C2 111.84(15)
C12 C11 H11A 109.2
C2 C11 H11A 109.2
C12 C11 H11B 109.2
C2 C11 H11B 109.2
H11A C11 H11B 107.9
C13 C12 C17 119.4(2)
C13 C12 C11 121.76(19)
C17 C12 C11 118.8(2)
C12 C13 C14 119.9(3)
C12 C13 H13 120.0
C14 C13 H13 120.0
C15 C14 C13 120.4(3)
C15 C14 H14 119.8
C13 C14 H14 119.8
C14 C15 C16 120.2(2)
C14 C15 H15 119.9
C16 C15 H15 119.9
C15 C16 C17 120.3(3)
C15 C16 H16 119.8
C17 C16 H16 119.8
C12 C17 C16 119.7(3)
C12 C17 H17 120.1
C16 C17 H17 120.1

loop_
_geom_bond_atom_site_label_1
_geom_bond_atom_site_label_2
_geom_bond_distance
F1 C7 1.330(2)
F2 C7 1.342(2)
F3 C7 1.335(2)
N1 C1 1.501(2)
N1 C6 1.531(2)
N1 C2 1.5400(19)
N1 H1 0.93(3)
N2 C10 1.142(3)
C1 H1A 0.98
C1 H1B 0.98
C1 H1C 0.98
C2 C11 1.527(2)
C2 C3 1.533(2)
C2 H2 1.0
C3 C4 1.501(3)
C3 C9 1.535(2)
C3 H3 1.0
C4 C5 1.326(3)
C4 H4 0.95
C5 C6 1.508(2)
C5 H5 0.95
C6 C7 1.532(2)
C6 C8 1.564(2)
C8 C10 1.470(3)
C8 C9 1.555(2)
C8 H8 1.0
C9 H9A 0.99
C9 H9B 0.99
C11 C12 1.516(2)
C11 H11A 0.99
C11 H11B 0.99
C12 C13 1.393(3)
C12 C17 1.397(3)
C13 C14 1.395(3)
C13 H13 0.95
C14 C15 1.375(5)
C14 H14 0.95
C15 C16 1.378(5)
C15 H15 0.95
C16 C17 1.398(3)
C16 H16 0.95
C17 H17 0.95

loop_
_geom_hbond_atom_site_label_D
_geom_hbond_atom_site_label_H
_geom_hbond_atom_site_label_A
_geom_hbond_distance_DH
_geom_hbond_distance_HA
_geom_hbond_distance_DA
_geom_hbond_angle_DHA
N1 H1 Cl1 0.93(3) 2.07(3) 2.9735(15) 164.(2)

loop_
_geom_torsion_atom_site_label_1
_geom_torsion_atom_site_label_2
_geom_torsion_atom_site_label_3
_geom_torsion_atom_site_label_4
_geom_torsion
C1 N1 C2 C11 -88.97(17)
C6 N1 C2 C11 140.40(14)
C1 N1 C2 C3 146.32(14)
C6 N1 C2 C3 15.69(17)
C11 C2 C3 C4 -78.50(18)
N1 C2 C3 C4 43.79(18)
C11 C2 C3 C9 165.16(15)
N1 C2 C3 C9 -72.55(17)
C2 C3 C4 C5 -58.4(2)
C9 C3 C4 C5 58.4(2)
C3 C4 C5 C6 4.2(2)
C4 C5 C6 N1 57.6(2)
C4 C5 C6 C7 177.07(17)
C4 C5 C6 C8 -57.4(2)
C1 N1 C6 C5 166.38(14)
C2 N1 C6 C5 -66.80(16)
C1 N1 C6 C7 45.85(19)
C2 N1 C6 C7 172.68(14)
C1 N1 C6 C8 -76.11(17)
C2 N1 C6 C8 50.72(16)
C5 C6 C7 F1 -71.68(19)
N1 C6 C7 F1 44.6(2)
C8 C6 C7 F1 163.57(15)
C5 C6 C7 F3 165.83(15)
N1 C6 C7 F3 -77.87(18)
C8 C6 C7 F3 41.1(2)
C5 C6 C7 F2 47.0(2)
N1 C6 C7 F2 163.28(15)
C8 C6 C7 F2 -77.77(19)
C5 C6 C8 C10 -78.55(18)
N1 C6 C8 C10 167.72(14)
C7 C6 C8 C10 46.9(2)
C5 C6 C8 C9 44.49(19)
N1 C6 C8 C9 -69.24(17)
C7 C6 C8 C9 169.93(15)
C4 C3 C9 C8 -65.15(18)
C2 C3 C9 C8 53.39(19)
C10 C8 C9 C3 138.12(17)
C6 C8 C9 C3 14.1(2)
C3 C2 C11 C12 -66.8(2)
N1 C2 C11 C12 171.52(15)
C2 C11 C12 C13 -48.7(2)
C2 C11 C12 C17 133.81(18)
C17 C12 C13 C14 0.1(3)
C11 C12 C13 C14 -177.3(2)
C12 C13 C14 C15 0.5(4)
C13 C14 C15 C16 -0.3(4)
C14 C15 C16 C17 -0.4(4)
C13 C12 C17 C16 -0.9(3)
C11 C12 C17 C16 176.65(19)
C15 C16 C17 C12 1.0(3)
